data_7007107
loop_
_publ_author_name
'Fox, Mark A.'
'Cameron, Audrey M.'
'Low, Paul J.'
'Paterson, Michael A. J.'
'Batsanov, Andrei S.'
'Goeta, Andr\'es E'
'Rankin, David W. H.'
'Robertson, Heather E.'
'Schirlin, Julien T.'

_publ_section_title
;
 Synthetic and structural studies on C-ethynyl- and C-bromo-carboranes.
;
_journal_issue 29
_journal_name_full 'Dalton transactions (Cambridge, England : 2003)'
_journal_page_first 3544
_journal_page_last 3560
_journal_paper_doi 10.1039/b517538k
_journal_year 2006
_chemical_formula_moiety '0.34(C4 H11 B10 Br),0.66(C4 H12 B10)'
_chemical_formula_sum 'C5.34 H11.67 B10 Br0.33'
_chemical_formula_weight 210.31
_chemical_name_common
;
solid solution of 1-ethynyl-12-bromo-para-carborane in 1,12-
bis(ethynyl)-para-carborane (1:2)
;
_chemical_name_systematic
; solid solution of 1-ethynyl-12-bromo-para-carborane
in 1,12-bis(ethynyl)-para-carborane (1:2)
;
_space_group_IT_number 2
_symmetry_cell_setting triclinic
_symmetry_space_group_name_Hall '-P 1'
_symmetry_space_group_name_H-M 'P -1'
_atom_sites_solution_hydrogens geom
_atom_sites_solution_primary direct
_atom_sites_solution_secondary difmap
_audit_creation_method SHELXL-97
_cell_angle_alpha 83.05(1)
_cell_angle_beta 73.66(1)
_cell_angle_gamma 80.34(1)
_cell_formula_units_Z 2
_cell_length_a 7.2696(8)
_cell_length_b 7.5132(8)
_cell_length_c 10.9317(11)
_cell_measurement_reflns_used 2195
_cell_measurement_temperature 120(2)
_cell_measurement_theta_max 25.1
_cell_measurement_theta_min 2.7
_cell_volume 563.11(11)
_computing_cell_refinement 'SMART version 5.054 (Bruker, 1999)'
_computing_data_collection 'SMART version 5.054 (Bruker, 1999)'
_computing_data_reduction 'SAINT version 6.02A (Bruker, 2001)'
_computing_molecular_graphics 'SHELXTL version 6.12 (Bruker, 2001)'
_computing_publication_material 'SHELXTL version 6.12 (Bruker, 2001)'
_computing_structure_refinement 'SHELXL-97 (Sheldrick, 1997)'
_computing_structure_solution 'SHELXS-97 (Sheldrick, 1990)'
_diffrn_ambient_temperature 120(2)
_diffrn_detector_area_resol_mean 8
_diffrn_measured_fraction_theta_full 0.889
_diffrn_measured_fraction_theta_max 0.871
_diffrn_measurement_device_type 'Siemens SMART 1K CCD area detector'
_diffrn_measurement_method '\w scans'
_diffrn_radiation_monochromator graphite
_diffrn_radiation_source 'fine-focus sealed tube'
_diffrn_radiation_type MoK\a
_diffrn_radiation_wavelength 0.71073
_diffrn_reflns_av_R_equivalents 0.0502
_diffrn_reflns_av_sigmaI/netI 0.0587
_diffrn_reflns_limit_h_max 8
_diffrn_reflns_limit_h_min -8
_diffrn_reflns_limit_k_max 8
_diffrn_reflns_limit_k_min -8
_diffrn_reflns_limit_l_max 13
_diffrn_reflns_limit_l_min -13
_diffrn_reflns_number 3946
_diffrn_reflns_theta_full 25.00
_diffrn_reflns_theta_max 25.21
_diffrn_reflns_theta_min 1.95
_diffrn_standards_number 0
_exptl_absorpt_coefficient_mu 1.220
_exptl_absorpt_correction_T_max 1.0000
_exptl_absorpt_correction_T_min 0.4494
_exptl_absorpt_correction_type multi-scan
_exptl_absorpt_process_details 'SADABS v.2.10 (Bruker,2003), R(int)=0.095 before correction'
_exptl_crystal_colour colourless
_exptl_crystal_density_diffrn 1.240
_exptl_crystal_density_method 'not measured'
_exptl_crystal_description plate
_exptl_crystal_F_000 210
_exptl_crystal_size_max 0.40
_exptl_crystal_size_mid 0.20
_exptl_crystal_size_min 0.02
_refine_diff_density_max 0.546
_refine_diff_density_min -0.335
_refine_diff_density_rms 0.083
_refine_ls_extinction_method none
_refine_ls_goodness_of_fit_ref 1.085
_refine_ls_hydrogen_treatment mixed
_refine_ls_matrix_type full
_refine_ls_number_parameters 183
_refine_ls_number_reflns 1770
_refine_ls_number_restraints 0
_refine_ls_restrained_S_all 1.085
_refine_ls_R_factor_all 0.0844
_refine_ls_R_factor_gt 0.0710
_refine_ls_shift/su_max 0.000
_refine_ls_shift/su_mean 0.000
_refine_ls_structure_factor_coef Fsqd
_refine_ls_weighting_details 'calc w=1/[\s^2^(Fo^2^)+(0.1406P)^2^+0.4779P] where P=(Fo^2^+2Fc^2^)/3'
_refine_ls_weighting_scheme calc
_refine_ls_wR_factor_gt 0.2150
_refine_ls_wR_factor_ref 0.2285
_reflns_number_gt 1416
_reflns_number_total 1773
_reflns_threshold_expression I>2\s(I)
_cod_data_source_file b517538k.txt
_cod_data_source_block (4.16)
_cod_original_cell_volume 563.1(1)
_cod_original_sg_symbol_H-M P-1
_cod_database_code 7007107

loop_
_symmetry_equiv_pos_as_xyz
'x, y, z'
'-x, -y, -z'

loop_
_atom_site_label
_atom_site_type_symbol
_atom_site_fract_x
_atom_site_fract_y
_atom_site_fract_z
_atom_site_U_iso_or_equiv
_atom_site_adp_type
_atom_site_occupancy
_atom_site_symmetry_multiplicity
_atom_site_calc_flag
_atom_site_refinement_flags
_atom_site_disorder_assembly
_atom_site_disorder_group
C1 C 0.1125(5) 0.6296(4) 0.0417(3) 0.0258(8) Uani 1 1 d . . .
B2 B -0.1329(5) 0.6937(5) 0.0607(4) 0.0250(9) Uani 1 1 d . . .
H2 H -0.202(5) 0.819(5) 0.098(3) 0.029(9) Uiso 1 1 d . . .
B3 B -0.0439(6) 0.5116(5) 0.1600(4) 0.0274(9) Uani 1 1 d . . .
H3 H -0.060(5) 0.533(5) 0.263(3) 0.023(8) Uiso 1 1 d . . .
B4 B 0.1806(5) 0.3989(5) 0.0667(4) 0.0258(9) Uani 1 1 d . . .
H4 H 0.306(5) 0.345(5) 0.109(4) 0.032(10) Uiso 1 1 d . . .
B5 B 0.2305(6) 0.5131(5) -0.0924(4) 0.0265(9) Uani 1 1 d . . .
H5 H 0.380(5) 0.528(5) -0.147(3) 0.030(9) Uiso 1 1 d . . .
B6 B 0.0359(5) 0.6950(5) -0.0948(4) 0.0261(9) Uani 1 1 d . . .
H6 H 0.061(5) 0.822(5) -0.153(3) 0.025(9) Uiso 1 1 d . . .
C7 C 0.2176(9) 0.7499(9) 0.0798(6) 0.0283(19) Uiso 0.84 1 d P A 1
C8 C 0.2991(8) 0.8502(8) 0.1087(5) 0.0314(15) Uiso 0.84 1 d P A 1
H8 H 0.3664 0.9302 0.1343 0.038 Uiso 0.84 1 d PR A 1
Br1 Br 0.2512(4) 0.7897(4) 0.0976(3) 0.0282(7) Uani 0.16 1 d P A 2
C11 C 0.3926(5) 0.1862(5) 0.4637(3) 0.0329(9) Uani 1 1 d . . .
B12 B 0.4796(6) 0.1670(6) 0.5967(4) 0.0327(10) Uani 1 1 d . . .
H12 H 0.459(5) 0.280(5) 0.651(4) 0.029(9) Uiso 1 1 d . . .
B13 B 0.2767(6) 0.0602(6) 0.5972(4) 0.0332(10) Uani 1 1 d . . .
H13 H 0.133(5) 0.112(5) 0.655(3) 0.027(9) Uiso 1 1 d . . .
B14 B 0.3107(6) -0.0068(6) 0.4395(4) 0.0333(10) Uani 1 1 d . . .
H14 H 0.190(6) 0.014(6) 0.400(4) 0.050(12) Uiso 1 1 d . . .
B15 B 0.5358(6) 0.0599(6) 0.3404(4) 0.0337(10) Uani 1 1 d . . .
H15 H 0.549(5) 0.114(5) 0.240(3) 0.028(9) Uiso 1 1 d . . .
B16 B 0.6406(6) 0.1664(6) 0.4381(4) 0.0339(10) Uani 1 1 d . . .
H16 H 0.718(5) 0.282(5) 0.391(4) 0.030(9) Uiso 1 1 d . . .
C17 C 0.2956(9) 0.3565(10) 0.4288(6) 0.032(2) Uiso 0.82 1 d P B 1
C18 C 0.2235(9) 0.4892(11) 0.4047(5) 0.0373(18) Uiso 0.82 1 d P B 1
H18 H 0.1581 0.6044 0.3838 0.045 Uiso 0.82 1 d PR B 1
Br2 Br 0.2482(4) 0.4071(5) 0.4173(2) 0.0261(6) Uani 0.18 1 d P B 2

loop_
_atom_site_aniso_label
_atom_site_aniso_U_11
_atom_site_aniso_U_22
_atom_site_aniso_U_33
_atom_site_aniso_U_23
_atom_site_aniso_U_13
_atom_site_aniso_U_12
C1 0.0243(17) 0.0272(18) 0.0250(18) -0.0043(14) -0.0042(14) -0.0035(14)
B2 0.0245(19) 0.025(2) 0.023(2) -0.0006(15) -0.0053(16) -0.0004(16)
B3 0.0238(19) 0.028(2) 0.027(2) -0.0005(16) -0.0038(16) -0.0013(15)
B4 0.0189(18) 0.029(2) 0.027(2) -0.0020(15) -0.0038(15) -0.0021(15)
B5 0.025(2) 0.028(2) 0.025(2) -0.0042(16) -0.0036(16) -0.0020(15)
B6 0.0247(19) 0.029(2) 0.022(2) -0.0008(16) -0.0024(16) -0.0043(15)
Br1 0.0261(14) 0.0245(15) 0.0366(16) -0.0087(12) -0.0062(11) -0.0103(12)
C11 0.0292(18) 0.043(2) 0.0266(19) -0.0102(16) -0.0006(15) -0.0122(16)
B12 0.032(2) 0.042(2) 0.028(2) -0.0116(18) -0.0034(17) -0.0140(18)
B13 0.028(2) 0.048(3) 0.025(2) -0.0080(18) -0.0011(17) -0.0153(18)
B14 0.027(2) 0.046(3) 0.030(2) -0.0110(18) -0.0038(17) -0.0136(18)
B15 0.032(2) 0.044(2) 0.026(2) -0.0105(18) -0.0032(18) -0.0135(18)
B16 0.029(2) 0.047(3) 0.027(2) -0.0087(18) -0.0007(17) -0.0169(19)
Br2 0.0354(14) 0.0117(14) 0.0279(12) -0.0018(9) -0.0135(9) 0.0142(10)

loop_
_atom_type_symbol
_atom_type_description
_atom_type_scat_dispersion_real
_atom_type_scat_dispersion_imag
_atom_type_scat_source
C C 0.0033 0.0016 'International Tables Vol C Tables 4.2.6.8 and 6.1.1.4'
H H 0.0000 0.0000 'International Tables Vol C Tables 4.2.6.8 and 6.1.1.4'
B B 0.0013 0.0007 'International Tables Vol C Tables 4.2.6.8 and 6.1.1.4'
Br Br -0.2901 2.4595 'International Tables Vol C Tables 4.2.6.8 and 6.1.1.4'

loop_
_geom_angle_atom_site_label_1
_geom_angle_atom_site_label_2
_geom_angle_atom_site_label_3
_geom_angle
_geom_angle_site_symmetry_1
_geom_angle_site_symmetry_3
_geom_angle_publ_flag
C7 C1 B6 117.5(3) . . ?
C7 C1 B2 118.0(3) . . ?
B6 C1 B2 62.6(2) . . ?
C7 C1 B3 118.2(4) . . ?
B6 C1 B3 114.4(3) . . ?
B2 C1 B3 62.4(2) . . ?
C7 C1 B4 117.7(3) . . ?
B6 C1 B4 114.8(3) . . ?
B2 C1 B4 114.5(3) . . ?
B3 C1 B4 62.6(2) . . ?
C7 C1 B5 117.4(3) . . ?
B6 C1 B5 62.7(2) . . ?
B2 C1 B5 114.6(3) . . ?
B3 C1 B5 114.8(3) . . ?
B4 C1 B5 63.1(2) . . ?
C7 C1 Br1 1.5(3) . . ?
B6 C1 Br1 118.8(2) . . ?
B2 C1 Br1 117.6(2) . . ?
B3 C1 Br1 116.7(2) . . ?
B4 C1 Br1 117.2(2) . . ?
B5 C1 Br1 118.5(2) . . ?
C1 B2 B4 104.3(3) . 2_565 ?
C1 B2 B5 104.4(3) . 2_565 ?
B4 B2 B5 61.5(2) 2_565 2_565 ?
C1 B2 B3 58.8(2) . . ?
B4 B2 B3 108.4(3) 2_565 . ?
B5 B2 B3 59.2(2) 2_565 . ?
C1 B2 B6 58.6(2) . . ?
B4 B2 B6 59.4(2) 2_565 . ?
B5 B2 B6 108.7(3) 2_565 . ?
B3 B2 B6 108.1(3) . . ?
C1 B2 H2 120.3(19) . . ?
B4 B2 H2 125.2(19) 2_565 . ?
B5 B2 H2 126(2) 2_565 . ?
B3 B2 H2 121(2) . . ?
B6 B2 H2 119(2) . . ?
C1 B3 B5 104.9(3) . 2_565 ?
C1 B3 B6 104.3(3) . 2_565 ?
B5 B3 B6 61.2(2) 2_565 2_565 ?
C1 B3 B2 58.8(2) . . ?
B5 B3 B2 59.8(2) 2_565 . ?
B6 B3 B2 108.5(3) 2_565 . ?
C1 B3 B4 58.8(2) . . ?
B5 B3 B4 108.6(3) 2_565 . ?
B6 B3 B4 59.3(2) 2_565 . ?
B2 B3 B4 108.3(3) . . ?
C1 B3 H3 118.7(17) . . ?
B5 B3 H3 126.6(17) 2_565 . ?
B6 B3 H3 127.3(17) 2_565 . ?
B2 B3 H3 118.9(17) . . ?
B4 B3 H3 119.5(17) . . ?
C1 B4 B6 104.4(3) . 2_565 ?
C1 B4 B2 104.1(3) . 2_565 ?
B6 B4 B2 61.0(2) 2_565 2_565 ?
C1 B4 B3 58.6(2) . . ?
B6 B4 B3 59.6(2) 2_565 . ?
B2 B4 B3 108.2(3) 2_565 . ?
C1 B4 B5 58.5(2) . . ?
B6 B4 B5 108.2(3) 2_565 . ?
B2 B4 B5 59.3(2) 2_565 . ?
B3 B4 B5 107.7(3) . . ?
C1 B4 H4 120.9(19) . . ?
B6 B4 H4 126.7(19) 2_565 . ?
B2 B4 H4 124.5(19) 2_565 . ?
B3 B4 H4 122.0(19) . . ?
B5 B4 H4 118.5(19) . . ?
C1 B5 B3 104.2(3) . 2_565 ?
C1 B5 B2 103.9(3) . 2_565 ?
B3 B5 B2 60.9(2) 2_565 2_565 ?
C1 B5 B6 58.5(2) . . ?
B3 B5 B6 59.7(2) 2_565 . ?
B2 B5 B6 108.2(3) 2_565 . ?
C1 B5 B4 58.4(2) . . ?
B3 B5 B4 107.9(3) 2_565 . ?
B2 B5 B4 59.2(2) 2_565 . ?
B6 B5 B4 107.6(3) . . ?
C1 B5 H5 122.4(19) . . ?
B3 B5 H5 124.8(18) 2_565 . ?
B2 B5 H5 124.5(19) 2_565 . ?
B6 B5 H5 120.9(19) . . ?
B4 B5 H5 120.6(18) . . ?
C1 B6 B4 104.6(3) . 2_565 ?
C1 B6 B3 104.1(3) . 2_565 ?
B4 B6 B3 61.1(2) 2_565 2_565 ?
C1 B6 B2 58.7(2) . . ?
B4 B6 B2 59.6(2) 2_565 . ?
B3 B6 B2 108.2(3) 2_565 . ?
C1 B6 B5 58.9(2) . . ?
B4 B6 B5 108.4(3) 2_565 . ?
B3 B6 B5 59.1(2) 2_565 . ?
B2 B6 B5 108.3(3) . . ?
C1 B6 H6 123.9(18) . . ?
B4 B6 H6 122.8(18) 2_565 . ?
B3 B6 H6 123.5(19) 2_565 . ?
B2 B6 H6 120.8(19) . . ?
B5 B6 H6 121.3(18) . . ?
C8 C7 C1 178.1(7) . . ?
C7 C8 H8 178.4 . . ?
C1 Br1 H8 175.9 . . ?
C17 C11 B12 118.2(4) . . ?
C17 C11 B13 118.6(4) . . ?
B12 C11 B13 62.6(2) . . ?
C17 C11 B15 116.9(4) . . ?
B12 C11 B15 114.8(3) . . ?
B13 C11 B15 114.6(3) . . ?
C17 C11 B16 117.3(4) . . ?
B12 C11 B16 62.8(2) . . ?
B13 C11 B16 114.6(3) . . ?
B15 C11 B16 62.7(2) . . ?
C17 C11 B14 117.9(4) . . ?
B12 C11 B14 114.4(3) . . ?
B13 C11 B14 62.5(2) . . ?
B15 C11 B14 62.8(2) . . ?
B16 C11 B14 114.5(3) . . ?
C17 C11 Br2 3.8(3) . . ?
B12 C11 Br2 120.3(3) . . ?
B13 C11 Br2 116.3(3) . . ?
B15 C11 Br2 116.9(3) . . ?
B16 C11 Br2 120.9(3) . . ?
B14 C11 Br2 114.4(3) . . ?
C11 B12 B14 104.2(3) . 2_656 ?
C11 B12 B15 104.5(3) . 2_656 ?
B14 B12 B15 61.5(2) 2_656 2_656 ?
C11 B12 B13 58.8(2) . . ?
B14 B12 B13 108.3(3) 2_656 . ?
B15 B12 B13 59.3(2) 2_656 . ?
C11 B12 B16 58.7(2) . . ?
B14 B12 B16 59.2(2) 2_656 . ?
B15 B12 B16 108.5(3) 2_656 . ?
B13 B12 B16 108.1(3) . . ?
C11 B12 H12 121(2) . . ?
B14 B12 H12 125.7(19) 2_656 . ?
B15 B12 H12 126(2) 2_656 . ?
B13 B12 H12 120(2) . . ?
B16 B12 H12 120(2) . . ?
C11 B13 B16 104.7(3) . 2_656 ?
C11 B13 B15 104.7(3) . 2_656 ?
B16 B13 B15 61.4(2) 2_656 2_656 ?
C11 B13 B12 58.6(2) . . ?
B16 B13 B12 108.8(3) 2_656 . ?
B15 B13 B12 59.7(2) 2_656 . ?
C11 B13 B14 58.9(2) . . ?
B16 B13 B14 59.3(2) 2_656 . ?
B15 B13 B14 108.6(3) 2_656 . ?
B12 B13 B14 108.2(3) . . ?
C11 B13 H13 120.7(19) . . ?
B16 B13 H13 125.9(19) 2_656 . ?
B15 B13 H13 124.6(19) 2_656 . ?
B12 B13 H13 119.0(18) . . ?
B14 B13 H13 121.0(18) . . ?
C11 B14 B16 104.5(3) . 2_656 ?
C11 B14 B12 104.3(3) . 2_656 ?
B16 B14 B12 61.5(2) 2_656 2_656 ?
C11 B14 B13 58.6(2) . . ?
B16 B14 B13 59.4(2) 2_656 . ?
B12 B14 B13 108.4(3) 2_656 . ?
C11 B14 B15 58.5(2) . . ?
B16 B14 B15 108.9(3) 2_656 . ?
B12 B14 B15 59.6(2) 2_656 . ?
B13 B14 B15 107.9(3) . . ?
C11 B14 H14 116(2) . . ?
B16 B14 H14 129(2) 2_656 . ?
B12 B14 H14 129(2) 2_656 . ?
B13 B14 H14 119(2) . . ?
B15 B14 H14 118(2) . . ?
C11 B15 B13 103.9(3) . 2_656 ?
C11 B15 B12 104.0(3) . 2_656 ?
B13 B15 B12 61.0(2) 2_656 2_656 ?
C11 B15 B16 58.7(2) . . ?
B13 B15 B16 59.2(2) 2_656 . ?
B12 B15 B16 108.1(3) 2_656 . ?
C11 B15 B14 58.7(2) . . ?
B13 B15 B14 107.7(3) 2_656 . ?
B12 B15 B14 59.0(2) 2_656 . ?
B16 B15 B14 107.9(3) . . ?
C11 B15 H15 120.1(19) . . ?
B13 B15 H15 126.2(18) 2_656 . ?
B12 B15 H15 126.8(19) 2_656 . ?
B16 B15 H15 119.3(18) . . ?
B14 B15 H15 120.7(18) . . ?
C11 B16 B14 104.1(3) . 2_656 ?
C11 B16 B13 104.0(3) . 2_656 ?
B14 B16 B13 61.3(2) 2_656 2_656 ?
C11 B16 B15 58.7(2) . . ?
B14 B16 B15 108.5(3) 2_656 . ?
B13 B16 B15 59.3(2) 2_656 . ?
C11 B16 B12 58.5(2) . . ?
B14 B16 B12 59.3(2) 2_656 . ?
B13 B16 B12 108.1(3) 2_656 . ?
B15 B16 B12 107.9(3) . . ?
C11 B16 H16 119.8(19) . . ?
B14 B16 H16 128.8(19) 2_656 . ?
B13 B16 H16 124.1(19) 2_656 . ?
B15 B16 H16 116.1(19) . . ?
B12 B16 H16 123.4(19) . . ?
C18 C17 C11 177.7(7) . . ?
C17 C18 H18 178.8 . . ?
C11 Br2 H18 170.0 . . ?

loop_
_geom_bond_atom_site_label_1
_geom_bond_atom_site_label_2
_geom_bond_distance
_geom_bond_site_symmetry_2
_geom_bond_publ_flag
C1 C7 1.441(8) . ?
C1 B6 1.725(5) . ?
C1 B2 1.728(5) . ?
C1 B3 1.728(5) . ?
C1 B4 1.731(5) . ?
C1 B5 1.733(5) . ?
C1 Br1 1.942(6) . ?
B2 B4 1.769(5) 2_565 ?
B2 B5 1.771(5) 2_565 ?
B2 B3 1.791(5) . ?
B2 B6 1.795(5) . ?
B2 H2 1.06(4) . ?
B3 B5 1.761(5) 2_565 ?
B3 B6 1.771(5) 2_565 ?
B3 B4 1.798(5) . ?
B3 H3 1.13(3) . ?
B4 B6 1.766(5) 2_565 ?
B4 B2 1.769(5) 2_565 ?
B4 B5 1.812(5) . ?
B4 H4 1.13(4) . ?
B5 B3 1.761(5) 2_565 ?
B5 B2 1.771(5) 2_565 ?
B5 B6 1.798(5) . ?
B5 H5 1.10(4) . ?
B6 B4 1.766(5) 2_565 ?
B6 B3 1.771(5) 2_565 ?
B6 H6 1.09(4) . ?
C7 C8 1.154(8) . ?
C8 H8 0.9468 . ?
Br1 H8 1.6016 . ?
C11 C17 1.418(9) . ?
C11 B12 1.724(5) . ?
C11 B13 1.726(5) . ?
C11 B15 1.728(5) . ?
C11 B16 1.728(5) . ?
C11 B14 1.731(5) . ?
C11 Br2 1.904(5) . ?
B12 B14 1.758(6) 2_656 ?
B12 B15 1.769(6) 2_656 ?
B12 B13 1.792(5) . ?
B12 B16 1.798(6) . ?
B12 H12 1.06(4) . ?
B13 B16 1.759(6) 2_656 ?
B13 B15 1.761(6) 2_656 ?
B13 B14 1.792(6) . ?
B13 H13 1.10(4) . ?
B14 B16 1.758(6) 2_656 ?
B14 B12 1.758(6) 2_656 ?
B14 B15 1.802(6) . ?
B14 H14 1.07(4) . ?
B15 B13 1.761(6) 2_656 ?
B15 B12 1.769(6) 2_656 ?
B15 B16 1.797(6) . ?
B15 H15 1.11(4) . ?
B16 B14 1.758(6) 2_656 ?
B16 B13 1.759(6) 2_656 ?
B16 H16 1.11(4) . ?
C17 C18 1.085(9) . ?
C18 H18 0.9501 . ?
Br2 H18 1.5615 . ?
